data_7227150
loop_
_publ_author_name
'Hendon, Christopher H.'
'Pradaux-Caggiano, Fabienne'
'Hatcher, Lauren E.'
'Gee, William J.'
'Wilson, Chick C.'
'Butler, Keith T.'
'Carbery, David R.'
'Walsh, Aron'
'Melot, Brent C.'

_publ_section_title
;
 Magnetic coupling in a hybrid Mn(ii) acetylene dicarboxylate.
;
_journal_issue 48
_journal_name_full 'Physical chemistry chemical physics : PCCP'
_journal_page_first 33329
_journal_page_last 33334
_journal_paper_doi 10.1039/c6cp06886c
_journal_volume 18
_journal_year 2016
_chemical_formula_moiety 'C4 H4 Mn O6'
_chemical_formula_sum 'C4 H4 Mn O6'
_chemical_formula_weight 203.01
_chemical_name_systematic
;
 ?
;
_space_group_crystal_system monoclinic
_space_group_IT_number 15
_space_group_name_Hall '-C 2yc'
_space_group_name_H-M_alt 'C 1 2/c 1'
_symmetry_space_group_name_Hall '-C 2yc'
_symmetry_space_group_name_H-M 'C 1 2/c 1'
_atom_sites_solution_hydrogens difmap
_audit_creation_method SHELXL-2014
_cell_angle_alpha 90
_cell_angle_beta 123.405(2)
_cell_angle_gamma 90
_cell_formula_units_Z 4
_cell_length_a 13.4976(8)
_cell_length_b 7.1793(4)
_cell_length_c 7.8799(5)
_cell_measurement_reflns_used 5662
_cell_measurement_temperature 100(2)
_cell_measurement_theta_max 43.81
_cell_measurement_theta_min 3.67
_cell_volume 637.44(7)
_computing_cell_refinement 'SAINT v8.34A (Bruker, 2013)'
_computing_data_collection 'APEX II (Bruker 2013)'
_computing_data_reduction 'SAINT v8.34A (Bruker, 2013)'
_computing_structure_refinement 'SHELXL-2014 (Sheldrick, 2014)'
_computing_structure_solution 'SHELXT-2014 (Sheldrick, 2014)'
_diffrn_ambient_temperature 100(2)
_diffrn_measured_fraction_theta_full 0.998
_diffrn_measured_fraction_theta_max 0.998
_diffrn_measurement_device_type 'Bruker PHOTON100'
_diffrn_measurement_method '\f and \w scans'
_diffrn_radiation_type synchrotron
_diffrn_radiation_wavelength 0.7749
_diffrn_reflns_av_R_equivalents 0.0370
_diffrn_reflns_av_unetI/netI 0.0231
_diffrn_reflns_Laue_measured_fraction_full 0.998
_diffrn_reflns_Laue_measured_fraction_max 0.998
_diffrn_reflns_limit_h_max 16
_diffrn_reflns_limit_h_min -16
_diffrn_reflns_limit_k_max 8
_diffrn_reflns_limit_k_min -8
_diffrn_reflns_limit_l_max 9
_diffrn_reflns_limit_l_min -9
_diffrn_reflns_number 4229
_diffrn_reflns_point_group_measured_fraction_full 0.998
_diffrn_reflns_point_group_measured_fraction_max 0.998
_diffrn_reflns_theta_full 27.706
_diffrn_reflns_theta_max 28.967
_diffrn_reflns_theta_min 3.669
_diffrn_source synchrotron
_exptl_absorpt_coefficient_mu 2.573
_exptl_absorpt_correction_T_max 1.0000
_exptl_absorpt_correction_T_min 0.9391
_exptl_absorpt_correction_type multi-scan
_exptl_absorpt_process_details
;
SADABS-2014/2 (Bruker,2014/2) was used for absorption correction.
;
_exptl_crystal_colour colourless
_exptl_crystal_density_diffrn 2.115
_exptl_crystal_description block
_exptl_crystal_F_000 404
_exptl_crystal_size_max 0.020
_exptl_crystal_size_mid 0.020
_exptl_crystal_size_min 0.010
_refine_diff_density_max 0.361
_refine_diff_density_min -0.258
_refine_diff_density_rms 0.065
_refine_ls_extinction_method none
_refine_ls_goodness_of_fit_ref 1.114
_refine_ls_hydrogen_treatment refall
_refine_ls_matrix_type full
_refine_ls_number_parameters 60
_refine_ls_number_reflns 649
_refine_ls_number_restraints 0
_refine_ls_restrained_S_all 1.114
_refine_ls_R_factor_all 0.0182
_refine_ls_R_factor_gt 0.0174
_refine_ls_shift/su_max 0.000
_refine_ls_shift/su_mean 0.000
_refine_ls_structure_factor_coef Fsqd
_refine_ls_weighting_details 'w=1/[\s^2^(Fo^2^)+(0.0189P)^2^+0.7414P] where P=(Fo^2^+2Fc^2^)/3'
_refine_ls_weighting_scheme calc
_refine_ls_wR_factor_gt 0.0458
_refine_ls_wR_factor_ref 0.0462
_reflns_Friedel_coverage 0.000
_reflns_number_gt 629
_reflns_number_total 649
_reflns_threshold_expression 'I > 2\s(I)'
_cod_data_source_file c6cp06886c2.cif
_cod_data_source_block MnMOF
_cod_depositor_comments 'Adding full bibliography for 7227150.cif.'
_cod_database_code 7227150
_shelx_space_group_comment
;
The symmetry employed for this shelxl refinement is uniquely defined
by the following loop, which should always be used as a source of
symmetry information in preference to the above space-group names.
They are only intended as comments.
;
_shelx_estimated_absorpt_t_min 0.952
_shelx_estimated_absorpt_t_max 0.976
_shelxl_version_number 2014-1

loop_
_space_group_symop_operation_xyz
'x, y, z'
'-x, y, -z+1/2'
'x+1/2, y+1/2, z'
'-x+1/2, y+1/2, -z+1/2'
'-x, -y, -z'
'x, -y, z-1/2'
'-x+1/2, -y+1/2, -z'
'x+1/2, -y+1/2, z-1/2'

loop_
_atom_site_label
_atom_site_type_symbol
_atom_site_fract_x
_atom_site_fract_y
_atom_site_fract_z
_atom_site_U_iso_or_equiv
_atom_site_adp_type
_atom_site_occupancy
_atom_site_site_symmetry_order
_atom_site_calc_flag
_atom_site_refinement_flags_posn
_atom_site_refinement_flags_occupancy
C1 C 0.36004(11) 0.62308(17) 0.94915(19) 0.0071(3) Uani 1 1 d . .
C2 C 0.45867(12) 0.62926(18) 1.1635(2) 0.0082(3) Uani 1 1 d . .
O1 O 0.39780(9) 0.86706(15) 0.50086(16) 0.0111(2) Uani 1 1 d . .
O2 O 0.37367(9) 0.71568(14) 0.82721(14) 0.0082(2) Uani 1 1 d . .
O3 O 0.27133(8) 0.52668(13) 0.90351(14) 0.0104(2) Uani 1 1 d . .
Mn1 Mn 0.2500 0.7500 0.5000 0.00570(12) Uani 1 2 d S P
H1A H 0.464(2) 0.818(3) 0.550(4) 0.038(6) Uiso 1 1 d . .
H1B H 0.376(2) 0.914(3) 0.398(4) 0.032(6) Uiso 1 1 d . .

loop_
_atom_site_aniso_label
_atom_site_aniso_U_11
_atom_site_aniso_U_22
_atom_site_aniso_U_33
_atom_site_aniso_U_23
_atom_site_aniso_U_13
_atom_site_aniso_U_12
C1 0.0076(6) 0.0061(6) 0.0061(6) -0.0006(5) 0.0028(5) 0.0017(5)
C2 0.0093(6) 0.0082(6) 0.0086(6) 0.0002(5) 0.0059(5) -0.0012(5)
O1 0.0080(5) 0.0155(5) 0.0098(5) 0.0045(4) 0.0050(4) 0.0022(4)
O2 0.0081(5) 0.0097(4) 0.0056(5) 0.0003(4) 0.0030(4) -0.0007(4)
O3 0.0083(4) 0.0109(5) 0.0084(5) 0.0020(4) 0.0023(4) -0.0023(4)
Mn1 0.00498(17) 0.00698(18) 0.00403(17) -0.00029(9) 0.00178(13) 0.00037(9)

loop_
_atom_type_symbol
_atom_type_description
_atom_type_scat_dispersion_real
_atom_type_scat_dispersion_imag
_atom_type_scat_source
C C 0.0040 0.0020 'International Tables Vol C Tables 4.2.6.8 and 6.1.1.4'
H H 0.0000 0.0000 'International Tables Vol C Tables 4.2.6.8 and 6.1.1.4'
O O 0.0133 0.0073 'International Tables Vol C Tables 4.2.6.8 and 6.1.1.4'
Mn Mn 0.3550 0.8563 'International Tables Vol C Tables 4.2.6.8 and 6.1.1.4'

loop_
_geom_angle_atom_site_label_1
_geom_angle_atom_site_label_2
_geom_angle_atom_site_label_3
_geom_angle
_geom_angle_site_symmetry_1
_geom_angle_site_symmetry_3
O3 C1 O2 126.12(12) . .
O3 C1 C2 117.75(11) . .
O2 C1 C2 116.13(11) . .
C2 C2 C1 177.42(14) 2_657 .
Mn1 O1 H1A 126.3(17) . .
Mn1 O1 H1B 110.8(16) . .
H1A O1 H1B 111(2) . .
C1 O2 Mn1 128.46(8) . .
C1 O3 Mn1 133.28(8) . 4_546
O1 Mn1 O1 180.0 . 7_566
O1 Mn1 O2 93.68(4) . 7_566
O1 Mn1 O2 86.32(4) 7_566 7_566
O1 Mn1 O2 86.32(4) . .
O1 Mn1 O2 93.68(4) 7_566 .
O2 Mn1 O2 180.0 7_566 .
O1 Mn1 O3 93.21(4) . 6_565
O1 Mn1 O3 86.79(4) 7_566 6_565
O2 Mn1 O3 81.61(4) 7_566 6_565
O2 Mn1 O3 98.39(4) . 6_565
O1 Mn1 O3 86.79(4) . 4_556
O1 Mn1 O3 93.21(4) 7_566 4_556
O2 Mn1 O3 98.39(4) 7_566 4_556
O2 Mn1 O3 81.61(4) . 4_556
O3 Mn1 O3 180.0 6_565 4_556

loop_
_geom_bond_atom_site_label_1
_geom_bond_atom_site_label_2
_geom_bond_distance
_geom_bond_site_symmetry_2
C1 O3 1.2521(16) .
C1 O2 1.2624(16) .
C1 C2 1.4668(17) .
C2 C2 1.195(3) 2_657
O1 Mn1 2.1612(10) .
O1 H1A 0.84(2) .
O1 H1B 0.77(2) .
O2 Mn1 2.1808(10) .
O3 Mn1 2.2018(9) 4_546
Mn1 O1 2.1613(10) 7_566
Mn1 O2 2.1808(10) 7_566
Mn1 O3 2.2018(9) 6_565
Mn1 O3 2.2018(9) 4_556

loop_
_geom_hbond_atom_site_label_D
_geom_hbond_atom_site_label_H
_geom_hbond_atom_site_label_A
_geom_hbond_distance_DH
_geom_hbond_distance_HA
_geom_hbond_distance_DA
_geom_hbond_angle_DHA
_geom_hbond_site_symmetry_A
O1 H1A O2 0.84(2) 1.98(3) 2.8161(14) 176(2) 2_656
O1 H1B O3 0.77(2) 2.14(2) 2.8172(14) 146(2) 7_566

loop_
_geom_torsion_atom_site_label_1
_geom_torsion_atom_site_label_2
_geom_torsion_atom_site_label_3
_geom_torsion_atom_site_label_4
_geom_torsion
_geom_torsion_site_symmetry_4
O3 C1 O2 Mn1 1.85(19) .
C2 C1 O2 Mn1 -178.71(8) .
O2 C1 O3 Mn1 137.76(11) 4_546
C2 C1 O3 Mn1 -41.67(17) 4_546
